data_7010118
loop_
_publ_author_name
'Kuznetsov, Maxim L.'
'Bokach, Nadezhda A.'
'Kukushkin, Vadim Yu.'
'Pakkanen, Tapani'
'Wagner, Gabriele'
'Pombeiro, Armando J. L.'

_publ_section_title
;
 Metal-assisted coupling of oximes and nitriles: a synthetic,
 structural and theoretical study
;
_journal_issue 24
_journal_name_full 'Journal of the Chemical Society, Dalton Transactions'
_journal_page_first 4683
_journal_paper_doi 10.1039/b006168i
_journal_year 2000
_chemical_formula_sum 'C38 H42.5 Cl5 N2 O P Pt'
_chemical_formula_weight 946.55
_chemical_name_systematic
;
 ?
;
_space_group_IT_number 4
_symmetry_cell_setting monoclinic
_symmetry_space_group_name_Hall 'P 2yb'
_symmetry_space_group_name_H-M 'P 1 21 1'
_atom_sites_solution_hydrogens geom
_atom_sites_solution_primary direct
_atom_sites_solution_secondary difmap
_audit_creation_method SHELXL-97
_cell_angle_alpha 90.00
_cell_angle_beta 100.94(3)
_cell_angle_gamma 90.00
_cell_formula_units_Z 4
_cell_length_a 15.379(3)
_cell_length_b 11.402(2)
_cell_length_c 23.776(5)
_cell_measurement_reflns_used 24
_cell_measurement_temperature 293(2)
_cell_measurement_theta_max 12.8
_cell_measurement_theta_min 11.2
_cell_volume 4093.4(14)
_computing_structure_refinement 'SHELXL-97 (Sheldrick, 1997)'
_computing_structure_solution 'SHELXS-97 (Sheldrick, 1990)'
_diffrn_ambient_temperature 293(2)
_diffrn_measured_fraction_theta_full 0.484
_diffrn_measured_fraction_theta_max 0.484
_diffrn_measurement_device_type CAD-4
_diffrn_measurement_method theta/2theta
_diffrn_radiation_monochromator beta-filter
_diffrn_radiation_source 'fine-focus sealed tube'
_diffrn_radiation_type MoK\a
_diffrn_radiation_wavelength 0.71073
_diffrn_reflns_av_R_equivalents 0.0534
_diffrn_reflns_av_sigmaI/netI 0.0241
_diffrn_reflns_limit_h_max 18
_diffrn_reflns_limit_h_min 0
_diffrn_reflns_limit_k_max 13
_diffrn_reflns_limit_k_min 0
_diffrn_reflns_limit_l_max 25
_diffrn_reflns_limit_l_min -27
_diffrn_reflns_number 3820
_diffrn_reflns_theta_full 24.97
_diffrn_reflns_theta_max 24.97
_diffrn_reflns_theta_min 1.74
_diffrn_standards_decay_% 2
_diffrn_standards_interval_time 60
_diffrn_standards_number 3
_exptl_absorpt_coefficient_mu 3.824
_exptl_absorpt_correction_T_max 0.639
_exptl_absorpt_correction_T_min 0.271
_exptl_absorpt_correction_type numeric
_exptl_crystal_colour yellow
_exptl_crystal_density_diffrn 1.536
_exptl_crystal_density_method 'not measured'
_exptl_crystal_description prism
_exptl_crystal_F_000 1882
_exptl_crystal_size_max 0.54
_exptl_crystal_size_mid 0.30
_exptl_crystal_size_min 0.12
_refine_diff_density_max 1.399
_refine_diff_density_min -1.260
_refine_diff_density_rms 0.136
_refine_ls_abs_structure_details 'Flack H D (1983), Acta Cryst. A39, 876-881'
_refine_ls_abs_structure_Flack 0.008(19)
_refine_ls_extinction_method none
_refine_ls_goodness_of_fit_ref 1.042
_refine_ls_hydrogen_treatment mixed
_refine_ls_matrix_type fullcycle
_refine_ls_number_parameters 340
_refine_ls_number_reflns 3676
_refine_ls_number_restraints 0
_refine_ls_restrained_S_all 1.042
_refine_ls_R_factor_all 0.0436
_refine_ls_R_factor_gt 0.0436
_refine_ls_shift/su_max 0.963
_refine_ls_shift/su_mean 0.044
_refine_ls_structure_factor_coef Fsqd
_refine_ls_weighting_details 'w=1/[\s^2^(Fo^2^)+(0.0957P)^2^+12.6917P] where P=(Fo^2^+2Fc^2^)/3'
_refine_ls_weighting_scheme calc
_refine_ls_wR_factor_gt 0.1185
_refine_ls_wR_factor_ref 0.1185
_reflns_number_gt 3676
_reflns_number_total 3676
_reflns_threshold_expression >2sigma(I)
_cod_data_source_file b006168i.txt
_cod_data_source_block vk17
_cod_depositor_comments
;
The following automatic conversions were performed:

'_refine_ls_weighting_scheme' value 'calc
w=1/[\s^2^(Fo^2^)+(0.0957P)^2^+12.6917P] where P=(Fo^2^+2Fc^2^)/3'
was changed to 'calc'. New tag '_refine_ls_weighting_details' was
created. The value of the new tag was set to
'w=1/[\s^2^(Fo^2^)+(0.0957P)^2^+12.6917P] where P=(Fo^2^+2Fc^2^)/3'.

Automatic conversion script
Id: cif_fix_values 3143 2015-03-26 13:38:13Z robertas 
;
_cod_original_sg_symbol_H-M P2(1)
_cod_original_formula_sum 'C38 H42.50 Cl5 N2 O P Pt'
_cod_database_code 7010118

loop_
_symmetry_equiv_pos_as_xyz
'x, y, z'
'-x, y+1/2, -z'

loop_
_atom_site_label
_atom_site_type_symbol
_atom_site_fract_x
_atom_site_fract_y
_atom_site_fract_z
_atom_site_U_iso_or_equiv
_atom_site_adp_type
_atom_site_occupancy
_atom_site_calc_flag
_atom_site_refinement_flags
_atom_site_disorder_assembly
_atom_site_disorder_group
Pt1 Pt 0.28993(5) 0.3406 0.86878(4) 0.0533(3) Uani 1 d . . .
Cl1 Cl 0.1764(4) 0.3150(6) 0.7901(3) 0.0805(19) Uani 1 d . . .
Cl2 Cl 0.4039(4) 0.3579(6) 0.9474(3) 0.0774(17) Uani 1 d . . .
Cl3 Cl 0.1896(4) 0.3877(6) 0.9264(3) 0.0775(18) Uani 1 d . . .
Cl4 Cl 0.3054(4) 0.5346(5) 0.8472(3) 0.0791(17) Uani 1 d . . .
Cl5 Cl 0.3889(5) 0.2917(8) 0.8111(4) 0.113(3) Uani 1 d . . .
P1 P 0.6846(3) 0.3727(5) 0.8522(2) 0.0464(13) Uani 1 d . . .
O1 O 0.2551(12) -0.0185(16) 0.9125(10) 0.105(6) Uani 1 d . . .
N1 N 0.2621(10) 0.1795(15) 0.8853(8) 0.067(5) Uani 1 d . . .
N2 N 0.1647(15) 0.001(2) 0.9036(12) 0.108(9) Uani 1 d . . .
C1 C 0.3028(18) 0.081(3) 0.9018(12) 0.084(7) Uiso 1 d . . .
C2 C 0.397(3) 0.067(4) 0.9130(17) 0.139(14) Uiso 1 d . . .
C3 C 0.433(3) -0.031(5) 0.901(2) 0.179(18) Uiso 1 d . . .
C4 C 0.1204(17) -0.089(2) 0.9106(11) 0.076(7) Uiso 1 d . . .
C5 C 0.156(3) -0.213(4) 0.9067(16) 0.136(13) Uiso 1 d . . .
C6 C 0.069(2) -0.287(3) 0.8981(15) 0.113(10) Uiso 1 d . . .
C7 C 0.049(3) -0.270(4) 0.9516(19) 0.152(15) Uiso 1 d . . .
C8 C 0.014(2) -0.137(3) 0.9611(15) 0.121(11) Uiso 1 d . . .
C9 C 0.0287(17) -0.097(3) 0.9071(12) 0.085(8) Uiso 1 d . . .
C10 C -0.0029(18) -0.196(3) 0.8691(13) 0.094(9) Uiso 1 d . . .
C11 C -0.099(3) -0.229(4) 0.8641(18) 0.153(14) Uiso 1 d . . .
C12 C 0.007(3) -0.161(4) 0.805(2) 0.175(17) Uiso 1 d . . .
C13 C -0.024(2) 0.021(4) 0.8827(17) 0.142(13) Uiso 1 d . . .
C27 C 0.6174(3) 0.3282(5) 0.7832(2) 0.052(5) Uiso 1 d . . .
C28 C 0.6375(3) 0.1979(5) 0.7719(2) 0.053(5) Uiso 1 d R . .
C29 C 0.7112(3) 0.1679(5) 0.7489(2) 0.079(6) Uiso 1 d R . .
C30 C 0.7343(3) 0.0507(5) 0.7451(2) 0.081(7) Uiso 1 d R . .
C31 C 0.6837(3) -0.0364(5) 0.7642(2) 0.102(9) Uiso 1 d R . .
C32 C 0.6101(3) -0.0064(5) 0.7872(2) 0.095(9) Uiso 1 d R . .
C33 C 0.5870(3) 0.1108(5) 0.7910(2) 0.073(6) Uiso 1 d R . .
C34 C 0.6752(3) 0.2735(5) 0.9079(2) 0.052(5) Uiso 1 d R . .
C35 C 0.7190(3) 0.1665(5) 0.9094(2) 0.081(7) Uiso 1 d R . .
C36 C 0.7139(3) 0.0865(5) 0.9527(2) 0.105(9) Uiso 1 d R . .
C37 C 0.6650(3) 0.1134(5) 0.9946(2) 0.093(8) Uiso 1 d R . .
C38 C 0.6212(3) 0.2204(5) 0.9930(2) 0.113(10) Uiso 1 d R . .
C39 C 0.6264(3) 0.3004(5) 0.9497(2) 0.066(6) Uiso 1 d R . .
C40 C 0.6483(3) 0.5126(5) 0.8740(2) 0.052(5) Uiso 1 d R . .
C41 C 0.5611(3) 0.5499(5) 0.8575(2) 0.081(7) Uiso 1 d R . .
C42 C 0.5350(3) 0.6570(5) 0.8767(2) 0.097(8) Uiso 1 d R . .
C43 C 0.5960(3) 0.7268(5) 0.9125(2) 0.107(10) Uiso 1 d R . .
C44 C 0.6831(3) 0.6895(5) 0.9290(2) 0.098(8) Uiso 1 d R . .
C45 C 0.7093(3) 0.5824(5) 0.9097(2) 0.088(8) Uiso 1 d R . .
C46 C 0.7971(3) 0.3832(5) 0.8418(2) 0.036(4) Uiso 1 d R . .
C47 C 0.8165(3) 0.4426(5) 0.7946(2) 0.062(6) Uiso 1 d R . .
C48 C 0.9041(3) 0.4574(5) 0.7888(2) 0.087(8) Uiso 1 d R . .
C49 C 0.9722(3) 0.4127(5) 0.8301(2) 0.073(6) Uiso 1 d R . .
C50 C 0.9529(3) 0.3533(5) 0.8772(2) 0.105(9) Uiso 1 d R . .
C51 C 0.8653(3) 0.3386(5) 0.8831(2) 0.073(6) Uiso 1 d R . .
Pt2 Pt 0.69163(5) 0.66013(9) 0.62613(3) 0.0488(2) Uani 1 d . . .
Cl6 Cl 0.7981(4) 0.6924(6) 0.7062(3) 0.0811(19) Uani 1 d . . .
Cl7 Cl 0.5849(3) 0.6359(5) 0.5433(3) 0.0764(18) Uani 1 d . . .
Cl8 Cl 0.5836(4) 0.7171(6) 0.6755(3) 0.0802(18) Uani 1 d . . .
Cl9 Cl 0.7997(3) 0.6060(6) 0.5750(3) 0.0700(16) Uani 1 d . . .
Cl10 Cl 0.6734(5) 0.4671(5) 0.6502(3) 0.0780(17) Uani 1 d . . .
P2 P 0.3004(3) 0.6279(4) 0.6474(2) 0.0458(13) Uani 1 d . . .
O2 O 0.7257(11) 1.0210(14) 0.5775(9) 0.096(6) Uani 1 d . . .
N3 N 0.7210(10) 0.8256(16) 0.6039(9) 0.071(5) Uani 1 d . . .
N4 N 0.8170(15) 0.9976(18) 0.5870(15) 0.137(11) Uani 1 d . . .
C14 C 0.6816(14) 0.916(2) 0.5844(10) 0.066(6) Uiso 1 d . . .
C15 C 0.5831(15) 0.943(2) 0.5689(10) 0.072(7) Uiso 1 d . . .
C16 C 0.5477(17) 1.022(3) 0.6085(11) 0.083(7) Uiso 1 d . . .
C17 C 0.8617(14) 1.093(2) 0.6001(9) 0.061(6) Uiso 1 d . . .
C18 C 0.8306(18) 1.209(3) 0.6136(12) 0.093(8) Uiso 1 d . . .
C19 C 0.919(2) 1.273(3) 0.6352(14) 0.105(10) Uiso 1 d . . .
C20 C 0.955(2) 1.213(3) 0.6918(15) 0.121(11) Uiso 1 d . . .
C21 C 0.987(3) 1.084(4) 0.6732(19) 0.157(16) Uiso 1 d . . .
C22 C 0.9611(18) 1.098(3) 0.6149(13) 0.087(8) Uiso 1 d . . .
C23 C 0.9692(19) 1.230(3) 0.5984(13) 0.093(8) Uiso 1 d . . .
C24 C 1.074(3) 1.258(5) 0.625(2) 0.181(18) Uiso 1 d . . .
C25 C 0.948(3) 1.248(5) 0.539(2) 0.20(2) Uiso 1 d . . .
C26 C 1.005(3) 1.007(5) 0.579(2) 0.187(19) Uiso 1 d . . .
C52 C 0.3650(3) 0.6814(5) 0.7142(2) 0.054(5) Uiso 1 d . . .
C53 C 0.3420(3) 0.8031(5) 0.7266(2) 0.061(6) Uiso 1 d R . .
C54 C 0.3906(3) 0.8964(5) 0.7111(2) 0.079(7) Uiso 1 d R . .
C55 C 0.3639(3) 1.0110(5) 0.7183(2) 0.085(8) Uiso 1 d R . .
C56 C 0.2886(3) 1.0324(5) 0.7410(2) 0.097(8) Uiso 1 d R . .
C57 C 0.2399(3) 0.9391(5) 0.7565(2) 0.095(8) Uiso 1 d R . .
C58 C 0.2666(3) 0.8245(5) 0.7494(2) 0.074(6) Uiso 1 d R . .
C59 C 0.1853(3) 0.6106(5) 0.6517(2) 0.049(5) Uiso 1 d R . .
C60 C 0.1177(3) 0.6556(5) 0.6101(2) 0.071(6) Uiso 1 d R . .
C61 C 0.0304(3) 0.6501(5) 0.6178(2) 0.084(7) Uiso 1 d R . .
C62 C 0.0108(3) 0.5996(5) 0.6672(2) 0.073(7) Uiso 1 d R . .
C63 C 0.0784(3) 0.5546(5) 0.7087(2) 0.079(7) Uiso 1 d R . .
C64 C 0.1657(3) 0.5601(5) 0.7010(2) 0.063(6) Uiso 1 d R . .
C65 C 0.3349(3) 0.4871(5) 0.6296(2) 0.044(4) Uiso 1 d R . .
C66 C 0.2755(3) 0.4207(5) 0.5909(2) 0.109(10) Uiso 1 d R . .
C67 C 0.3012(3) 0.3125(5) 0.5726(2) 0.106(10) Uiso 1 d R . .
C68 C 0.3862(3) 0.2707(5) 0.5929(2) 0.099(9) Uiso 1 d R . .
C69 C 0.4456(3) 0.3370(5) 0.6316(2) 0.116(10) Uiso 1 d R . .
C70 C 0.4199(3) 0.4452(5) 0.6499(2) 0.103(9) Uiso 1 d R . .
C71 C 0.3118(3) 0.7288(5) 0.5921(2) 0.044(4) Uiso 1 d R . .
C72 C 0.3613(3) 0.6974(5) 0.5512(2) 0.063(6) Uiso 1 d R . .
C73 C 0.3697(3) 0.7750(5) 0.5075(2) 0.068(6) Uiso 1 d R . .
C74 C 0.3287(3) 0.8841(5) 0.5047(2) 0.079(7) Uiso 1 d R . .
C75 C 0.2792(3) 0.9155(5) 0.5456(2) 0.079(7) Uiso 1 d R . .
C76 C 0.2707(3) 0.8378(5) 0.5893(2) 0.070(6) Uiso 1 d R . .
H1N H 0.2021 0.1695 0.8785 0.080 Uiso 1 d . . .
H3N H 0.7814 0.8368 0.6090 0.080 Uiso 1 d . . .
H21 H 0.4185 0.0615 0.9574 0.080 Uiso 1 d . . .
H22 H 0.4285 0.1276 0.9024 0.080 Uiso 1 d . . .
H31 H 0.4981 -0.0323 0.9101 0.080 Uiso 1 d . . .
H32 H 0.4108 -0.1016 0.9124 0.080 Uiso 1 d . . .
H33 H 0.4210 -0.0344 0.8565 0.080 Uiso 1 d . . .
H51 H 0.2032 -0.2332 0.9374 0.080 Uiso 1 d . . .
H52 H 0.1875 -0.2173 0.8705 0.080 Uiso 1 d . . .
H6 H 0.0650 -0.3641 0.8807 0.080 Uiso 1 d . . .
H71 H 0.1043 -0.2880 0.9844 0.080 Uiso 1 d . . .
H72 H 0.0072 -0.3309 0.9639 0.080 Uiso 1 d . . .
H81 H 0.0479 -0.0890 0.9939 0.080 Uiso 1 d . . .
H82 H -0.0490 -0.1294 0.9665 0.080 Uiso 1 d . . .
H111 H -0.1175 -0.2590 0.8948 0.080 Uiso 1 d . . .
H112 H -0.1374 -0.1833 0.8388 0.080 Uiso 1 d . . .
H113 H -0.1036 -0.3126 0.8365 0.080 Uiso 1 d . . .
H121 H 0.0701 -0.1476 0.8026 0.080 Uiso 1 d . . .
H122 H 0.0028 -0.2489 0.7816 0.080 Uiso 1 d . . .
H123 H -0.0311 -0.1196 0.7839 0.080 Uiso 1 d . . .
H131 H -0.0145 0.0406 0.8394 0.080 Uiso 1 d . . .
H132 H -0.0915 0.0121 0.8721 0.080 Uiso 1 d . . .
H133 H -0.0123 0.0916 0.9009 0.080 Uiso 1 d . . .
H151 H 0.5490 0.8687 0.5638 0.080 Uiso 1 d . . .
H152 H 0.5713 0.9769 0.5296 0.080 Uiso 1 d . . .
H161 H 0.4865 1.0357 0.5957 0.080 Uiso 1 d . . .
H162 H 0.5577 0.9847 0.6458 0.080 Uiso 1 d . . .
H163 H 0.5803 1.0941 0.6112 0.080 Uiso 1 d . . .
H181 H 0.7959 1.1977 0.6492 0.080 Uiso 1 d . . .
H182 H 0.7904 1.2444 0.5866 0.080 Uiso 1 d . . .
H19 H 0.9101 1.3573 0.6415 0.080 Uiso 1 d . . .
H201 H 0.9111 1.1982 0.7179 0.080 Uiso 1 d . . .
H202 H 1.0050 1.2467 0.7152 0.080 Uiso 1 d . . .
H211 H 0.9477 1.0220 0.6878 0.080 Uiso 1 d . . .
H212 H 1.0442 1.0683 0.6895 0.080 Uiso 1 d . . .
H241 H 1.0977 1.3271 0.6103 0.080 Uiso 1 d . . .
H242 H 1.0963 1.2348 0.6590 0.080 Uiso 1 d . . .
H243 H 1.1093 1.1934 0.5983 0.080 Uiso 1 d . . .
H251 H 0.8823 1.2486 0.5202 0.080 Uiso 1 d . . .
H252 H 0.9640 1.3329 0.5257 0.080 Uiso 1 d . . .
H253 H 0.9755 1.1987 0.5150 0.080 Uiso 1 d . . .
H261 H 1.0012 0.9256 0.5996 0.080 Uiso 1 d . . .
H262 H 0.9764 1.0012 0.5438 0.080 Uiso 1 d . . .
H263 H 1.0681 1.0189 0.5847 0.080 Uiso 1 d . . .
H29 H 0.7452 0.2368 0.7349 0.080 Uiso 1 d . . .
H301 H 0.7813 0.0251 0.7271 0.080 Uiso 1 d . . .
H312 H 0.7030 -0.1252 0.7642 0.080 Uiso 1 d . . .
H321 H 0.5751 -0.0654 0.8023 0.080 Uiso 1 d . . .
H33 H 0.5332 0.1359 0.8011 0.080 Uiso 1 d . . .
H35 H 0.7442 0.1378 0.8770 0.080 Uiso 1 d . . .
H36 H 0.7471 0.0173 0.9608 0.080 Uiso 1 d . . .
H37 H 0.6649 0.0545 1.0241 0.080 Uiso 1 d . . .
H38 H 0.5853 0.2249 1.0205 0.080 Uiso 1 d . . .
H39 H 0.5978 0.3773 0.9488 0.080 Uiso 1 d . . .
H41 H 0.5178 0.4948 0.8274 0.080 Uiso 1 d . . .
H42 H 0.4747 0.6831 0.8743 0.080 Uiso 1 d . . .
H43 H 0.5813 0.8045 0.9179 0.080 Uiso 1 d . . .
H44 H 0.7243 0.7313 0.9597 0.080 Uiso 1 d . . .
H45 H 0.7714 0.5583 0.9185 0.080 Uiso 1 d . . .
H47 H 0.7667 0.4738 0.7666 0.080 Uiso 1 d . . .
H48 H 0.9158 0.4976 0.7563 0.080 Uiso 1 d . . .
H49 H 1.0318 0.4064 0.8238 0.080 Uiso 1 d . . .
H50 H 0.9981 0.3410 0.9143 0.080 Uiso 1 d . . .
H51 H 0.8537 0.2771 0.9070 0.080 Uiso 1 d . . .
H52 H 0.4104 0.6361 0.7381 0.080 Uiso 1 d . . .
H54 H 0.4422 0.8833 0.6918 0.080 Uiso 1 d . . .
H55 H 0.4000 1.0789 0.7135 0.080 Uiso 1 d . . .
H56 H 0.2653 1.1062 0.7411 0.080 Uiso 1 d . . .
H57 H 0.1909 0.9543 0.7720 0.080 Uiso 1 d . . .
H58 H 0.2329 0.7671 0.7625 0.080 Uiso 1 d . . .
H60 H 0.1306 0.6731 0.5771 0.080 Uiso 1 d . . .
H61 H -0.0124 0.6907 0.5905 0.080 Uiso 1 d . . .
H62 H -0.0471 0.5858 0.6697 0.080 Uiso 1 d . . .
H63 H 0.0668 0.5346 0.7420 0.080 Uiso 1 d . . .
H64 H 0.2122 0.5177 0.7251 0.080 Uiso 1 d . . .
H66 H 0.2189 0.4474 0.5786 0.080 Uiso 1 d . . .
H67 H 0.2656 0.2661 0.5394 0.080 Uiso 1 d . . .
H68 H 0.4010 0.1967 0.5825 0.080 Uiso 1 d . . .
H69 H 0.4999 0.2993 0.6478 0.080 Uiso 1 d . . .
H70 H 0.4656 0.5036 0.6688 0.080 Uiso 1 d . . .
H72 H 0.3903 0.6214 0.5542 0.080 Uiso 1 d . . .
H73 H 0.4081 0.7544 0.4773 0.080 Uiso 1 d . . .
H74 H 0.3349 0.9290 0.4731 0.080 Uiso 1 d . . .
H75 H 0.2503 0.9940 0.5447 0.080 Uiso 1 d . . .
H76 H 0.2363 0.8603 0.6199 0.080 Uiso 1 d . . .

loop_
_atom_site_aniso_label
_atom_site_aniso_U_11
_atom_site_aniso_U_22
_atom_site_aniso_U_33
_atom_site_aniso_U_23
_atom_site_aniso_U_13
_atom_site_aniso_U_12
Pt1 0.0431(4) 0.0451(4) 0.0693(5) -0.0069(5) 0.0047(3) 0.0032(4)
Cl1 0.074(4) 0.093(5) 0.066(4) -0.015(3) -0.009(3) 0.008(3)
Cl2 0.066(3) 0.065(4) 0.088(4) 0.009(4) -0.017(3) -0.002(3)
Cl3 0.059(3) 0.094(5) 0.081(4) -0.017(4) 0.017(3) -0.001(3)
Cl4 0.110(5) 0.048(3) 0.075(4) -0.003(3) 0.005(3) 0.006(3)
Cl5 0.077(4) 0.114(6) 0.162(7) -0.071(6) 0.059(5) -0.020(4)
P1 0.046(2) 0.053(3) 0.046(3) -0.008(2) 0.021(2) -0.001(2)
O1 0.088(13) 0.069(13) 0.159(19) 0.017(12) 0.026(12) -0.011(10)
N1 0.044(8) 0.042(11) 0.113(15) -0.024(11) 0.009(9) 0.005(8)
N2 0.069(14) 0.11(2) 0.14(2) 0.004(19) 0.022(14) -0.022(15)
Pt2 0.0437(4) 0.0444(4) 0.0567(5) -0.0088(5) 0.0052(3) 0.0018(4)
Cl6 0.076(4) 0.084(5) 0.072(4) -0.022(3) -0.015(3) 0.008(3)
Cl7 0.056(3) 0.069(4) 0.094(4) -0.011(3) -0.011(3) 0.004(3)
Cl8 0.085(4) 0.066(4) 0.100(5) -0.023(4) 0.044(4) -0.009(3)
Cl9 0.050(3) 0.084(4) 0.078(4) -0.026(3) 0.014(3) 0.003(3)
Cl10 0.115(5) 0.052(4) 0.066(4) 0.007(3) 0.017(3) 0.001(3)
P2 0.044(3) 0.038(3) 0.058(3) 0.006(2) 0.014(2) -0.002(2)
O2 0.092(12) 0.033(9) 0.167(18) 0.004(11) 0.037(12) -0.007(8)
N3 0.047(9) 0.040(11) 0.115(15) 0.006(11) -0.010(9) -0.002(8)
N4 0.077(15) 0.033(12) 0.30(4) -0.041(17) 0.044(19) -0.006(11)

loop_
_atom_type_symbol
_atom_type_description
_atom_type_scat_dispersion_real
_atom_type_scat_dispersion_imag
_atom_type_scat_source
C C 0.0033 0.0016 'International Tables Vol C Tables 4.2.6.8 and 6.1.1.4'
H H 0.0000 0.0000 'International Tables Vol C Tables 4.2.6.8 and 6.1.1.4'
N N 0.0061 0.0033 'International Tables Vol C Tables 4.2.6.8 and 6.1.1.4'
O O 0.0106 0.0060 'International Tables Vol C Tables 4.2.6.8 and 6.1.1.4'
P P 0.1023 0.0942 'International Tables Vol C Tables 4.2.6.8 and 6.1.1.4'
Cl Cl 0.1484 0.1585 'International Tables Vol C Tables 4.2.6.8 and 6.1.1.4'
Pt Pt -1.7033 8.3905 'International Tables Vol C Tables 4.2.6.8 and 6.1.1.4'

loop_
_geom_angle_atom_site_label_1
_geom_angle_atom_site_label_2
_geom_angle_atom_site_label_3
_geom_angle
_geom_angle_site_symmetry_1
_geom_angle_site_symmetry_3
_geom_angle_publ_flag
N1 Pt1 Cl4 173.3(5) . . ?
N1 Pt1 Cl5 95.0(6) . . ?
Cl4 Pt1 Cl5 89.6(3) . . ?
N1 Pt1 Cl3 84.4(5) . . ?
Cl4 Pt1 Cl3 91.0(3) . . ?
Cl5 Pt1 Cl3 179.3(3) . . ?
N1 Pt1 Cl2 94.6(5) . . ?
Cl4 Pt1 Cl2 90.3(2) . . ?
Cl5 Pt1 Cl2 91.0(3) . . ?
Cl3 Pt1 Cl2 89.4(2) . . ?
N1 Pt1 Cl1 83.3(5) . . ?
Cl4 Pt1 Cl1 92.0(2) . . ?
Cl5 Pt1 Cl1 88.3(3) . . ?
Cl3 Pt1 Cl1 91.3(2) . . ?
Cl2 Pt1 Cl1 177.6(3) . . ?
C34 P1 C46 111.3(4) . . ?
C34 P1 C40 106.1(3) . . ?
C46 P1 C40 109.9(4) . . ?
C34 P1 C27 112.3(4) . . ?
C46 P1 C27 106.8(3) . . ?
C40 P1 C27 110.4(4) . . ?
N2 O1 C1 113(2) . . ?
C1 N1 Pt1 139.4(16) . . ?
C4 N2 O1 114(3) . . ?
N1 C1 O1 121(2) . . ?
N1 C1 C2 124(3) . . ?
O1 C1 C2 115(3) . . ?
C3 C2 C1 121(4) . . ?
N2 C4 C9 128(3) . . ?
N2 C4 C5 122(3) . . ?
C9 C4 C5 108(3) . . ?
C4 C5 C6 102(3) . . ?
C7 C6 C5 98(3) . . ?
C7 C6 C10 93(3) . . ?
C5 C6 C10 103(3) . . ?
C6 C7 C8 113(4) . . ?
C9 C8 C7 94(3) . . ?
C4 C9 C8 107(3) . . ?
C4 C9 C10 107(2) . . ?
C8 C9 C10 102(3) . . ?
C4 C9 C13 114(3) . . ?
C8 C9 C13 116(3) . . ?
C10 C9 C13 110(2) . . ?
C9 C10 C11 116(3) . . ?
C9 C10 C6 96(2) . . ?
C11 C10 C6 118(3) . . ?
C9 C10 C12 108(3) . . ?
C11 C10 C12 105(3) . . ?
C6 C10 C12 113(3) . . ?
C28 C27 P1 108.8(2) . . ?
C29 C28 C33 120.0 . . ?
C29 C28 C27 120.6 . . ?
C33 C28 C27 119.0 . . ?
C30 C29 C28 120.0 . . ?
C31 C30 C29 120.0 . . ?
C30 C31 C32 120.0 . . ?
C33 C32 C31 120.0 . . ?
C32 C33 C28 120.0 . . ?
C35 C34 C39 120.0 . . ?
C35 C34 P1 118.2(2) . . ?
C39 C34 P1 121.8(2) . . ?
C34 C35 C36 120.0 . . ?
C37 C36 C35 120.0 . . ?
C36 C37 C38 120.0 . . ?
C37 C38 C39 120.0 . . ?
C38 C39 C34 120.0 . . ?
C41 C40 C45 120.0 . . ?
C41 C40 P1 121.7(2) . . ?
C45 C40 P1 118.2(2) . . ?
C40 C41 C42 120.0 . . ?
C43 C42 C41 120.0 . . ?
C44 C43 C42 120.0 . . ?
C43 C44 C45 120.0 . . ?
C44 C45 C40 120.0 . . ?
C47 C46 C51 120.0 . . ?
C47 C46 P1 120.2(2) . . ?
C51 C46 P1 119.7(2) . . ?
C48 C47 C46 120.0 . . ?
C47 C48 C49 120.0 . . ?
C50 C49 C48 120.0 . . ?
C51 C50 C49 120.0 . . ?
C50 C51 C46 120.0 . . ?
N3 Pt2 Cl6 84.7(5) . . ?
N3 Pt2 Cl8 95.1(6) . . ?
Cl6 Pt2 Cl8 90.1(2) . . ?
N3 Pt2 Cl10 173.9(5) . . ?
Cl6 Pt2 Cl10 92.8(3) . . ?
Cl8 Pt2 Cl10 90.5(2) . . ?
N3 Pt2 Cl9 83.9(6) . . ?
Cl6 Pt2 Cl9 90.5(2) . . ?
Cl8 Pt2 Cl9 178.7(3) . . ?
Cl10 Pt2 Cl9 90.5(2) . . ?
N3 Pt2 Cl7 92.6(5) . . ?
Cl6 Pt2 Cl7 177.3(3) . . ?
Cl8 Pt2 Cl7 90.2(2) . . ?
Cl10 Pt2 Cl7 89.9(2) . . ?
Cl9 Pt2 Cl7 89.1(2) . . ?
C65 P2 C71 109.4(4) . . ?
C65 P2 C59 104.9(4) . . ?
C71 P2 C59 110.3(4) . . ?
C65 P2 C52 112.1(4) . . ?
C71 P2 C52 108.4(4) . . ?
C59 P2 C52 111.6(4) . . ?
N4 O2 C14 108.1(17) . . ?
C14 N3 Pt2 138.8(16) . . ?
C17 N4 O2 110.4(19) . . ?
N3 C14 O2 123(2) . . ?
N3 C14 C15 130(2) . . ?
O2 C14 C15 107(2) . . ?
C16 C15 C14 116(2) . . ?
N4 C17 C18 129(2) . . ?
N4 C17 C22 124(2) . . ?
C18 C17 C22 106(2) . . ?
C17 C18 C19 101(2) . . ?
C23 C19 C20 104(3) . . ?
C23 C19 C18 101(3) . . ?
C20 C19 C18 103(3) . . ?
C19 C20 C21 104(3) . . ?
C22 C21 C20 97(3) . . ?
C21 C22 C17 109(3) . . ?
C21 C22 C23 110(3) . . ?
C17 C22 C23 96(2) . . ?
C21 C22 C26 113(3) . . ?
C17 C22 C26 112(3) . . ?
C23 C22 C26 116(3) . . ?
C19 C23 C25 123(4) . . ?
C19 C23 C22 96(3) . . ?
C25 C23 C22 112(4) . . ?
C19 C23 C24 108(3) . . ?
C25 C23 C24 112(3) . . ?
C22 C23 C24 102(3) . . ?
C53 C52 P2 112.3(2) . . ?
C54 C53 C58 120.0 . . ?
C54 C53 C52 120.3 . . ?
C58 C53 C52 119.5 . . ?
C55 C54 C53 120.0 . . ?
C56 C55 C54 120.0 . . ?
C55 C56 C57 120.0 . . ?
C58 C57 C56 120.0 . . ?
C57 C58 C53 120.0 . . ?
C60 C59 C64 120.0 . . ?
C60 C59 P2 122.0(2) . . ?
C64 C59 P2 117.7(2) . . ?
C61 C60 C59 120.0 . . ?
C62 C61 C60 120.0 . . ?
C61 C62 C63 120.0 . . ?
C64 C63 C62 120.0 . . ?
C63 C64 C59 120.0 . . ?
C66 C65 C70 120.0 . . ?
C66 C65 P2 117.6(2) . . ?
C70 C65 P2 122.3(2) . . ?
C65 C66 C67 120.0 . . ?
C68 C67 C66 120.0 . . ?
C67 C68 C69 120.0 . . ?
C68 C69 C70 120.0 . . ?
C69 C70 C65 120.0 . . ?
C72 C71 C76 120.0 . . ?
C72 C71 P2 119.6(2) . . ?
C76 C71 P2 120.4(2) . . ?
C71 C72 C73 120.0 . . ?
C72 C73 C74 120.0 . . ?
C75 C74 C73 120.0 . . ?
C74 C75 C76 120.0 . . ?
C75 C76 C71 120.0 . . ?

loop_
_geom_bond_atom_site_label_1
_geom_bond_atom_site_label_2
_geom_bond_distance
_geom_bond_site_symmetry_2
_geom_bond_publ_flag
Pt1 N1 1.944(19) . ?
Pt1 Cl4 2.292(6) . ?
Pt1 Cl5 2.303(6) . ?
Pt1 Cl3 2.312(6) . ?
Pt1 Cl2 2.316(5) . ?
Pt1 Cl1 2.323(6) . ?
P1 C34 1.768(7) . ?
P1 C46 1.797(6) . ?
P1 C40 1.799(7) . ?
P1 C27 1.837(7) . ?
O1 N2 1.38(3) . ?
O1 C1 1.40(3) . ?
N1 C1 1.31(3) . ?
N2 C4 1.25(3) . ?
C1 C2 1.43(4) . ?
C2 C3 1.30(6) . ?
C4 C9 1.40(3) . ?
C4 C5 1.52(5) . ?
C5 C6 1.56(5) . ?
C6 C7 1.38(5) . ?
C6 C10 1.57(4) . ?
C7 C8 1.64(5) . ?
C8 C9 1.42(4) . ?
C9 C10 1.48(4) . ?
C9 C13 1.62(5) . ?
C10 C11 1.51(5) . ?
C10 C12 1.62(5) . ?
C27 C28 1.5508 . ?
C28 C29 1.3900 . ?
C28 C33 1.3900 . ?
C29 C30 1.3900 . ?
C30 C31 1.3900 . ?
C31 C32 1.3900 . ?
C32 C33 1.3900 . ?
C34 C35 1.3900 . ?
C34 C39 1.3900 . ?
C35 C36 1.3900 . ?
C36 C37 1.3900 . ?
C37 C38 1.3900 . ?
C38 C39 1.3900 . ?
C40 C41 1.3900 . ?
C40 C45 1.3900 . ?
C41 C42 1.3900 . ?
C42 C43 1.3900 . ?
C43 C44 1.3900 . ?
C44 C45 1.3900 . ?
C46 C47 1.3900 . ?
C46 C51 1.3900 . ?
C47 C48 1.3900 . ?
C48 C49 1.3900 . ?
C49 C50 1.3900 . ?
C50 C51 1.3900 . ?
Pt2 N3 2.034(18) . ?
Pt2 Cl6 2.293(6) . ?
Pt2 Cl8 2.302(6) . ?
Pt2 Cl10 2.305(6) . ?
Pt2 Cl9 2.321(5) . ?
Pt2 Cl7 2.329(6) . ?
P2 C65 1.768(7) . ?
P2 C71 1.781(7) . ?
P2 C59 1.803(6) . ?
P2 C52 1.811(7) . ?
O2 N4 1.40(3) . ?
O2 C14 1.40(3) . ?
N3 C14 1.24(3) . ?
N4 C17 1.29(3) . ?
C14 C15 1.52(3) . ?
C15 C16 1.48(3) . ?
C17 C18 1.46(4) . ?
C17 C22 1.50(3) . ?
C18 C19 1.54(4) . ?
C19 C23 1.36(4) . ?
C19 C20 1.52(4) . ?
C20 C21 1.63(5) . ?
C21 C22 1.38(5) . ?
C22 C23 1.56(4) . ?
C22 C26 1.58(5) . ?
C23 C25 1.41(5) . ?
C23 C24 1.65(5) . ?
C52 C53 1.4765 . ?
C53 C54 1.3900 . ?
C53 C58 1.3900 . ?
C54 C55 1.3900 . ?
C55 C56 1.3900 . ?
C56 C57 1.3900 . ?
C57 C58 1.3900 . ?
C59 C60 1.3900 . ?
C59 C64 1.3900 . ?
C60 C61 1.3900 . ?
C61 C62 1.3900 . ?
C62 C63 1.3900 . ?
C63 C64 1.3900 . ?
C65 C66 1.3900 . ?
C65 C70 1.3900 . ?
C66 C67 1.3900 . ?
C67 C68 1.3900 . ?
C68 C69 1.3900 . ?
C69 C70 1.3900 . ?
C71 C72 1.3900 . ?
C71 C76 1.3900 . ?
C72 C73 1.3900 . ?
C73 C74 1.3900 . ?
C74 C75 1.3900 . ?
C75 C76 1.3900 . ?
